data_2020299
loop_
_publ_author_name
'Burnett, Marianne E.'
'Johnston, Hannah M.'
'Green, Kayla N.'

_publ_section_title
;
 Structural characterization of the aquaporin inhibitor
 2-nicotinamido-1,3,4-thiadiazole
;
_journal_coeditor_code YP3101
_journal_issue 12
_journal_name_full 'Acta Crystallographica Section C'
_journal_page_first
;
;
_journal_paper_doi 10.1107/S2053229615021130
_journal_volume 71
_journal_year 2015
_chemical_formula_iupac 'C8 H6 N4 O S'
_chemical_formula_moiety 'C8 H6 N4 O S'
_chemical_formula_sum 'C8 H6 N4 O S'
_chemical_formula_weight 206.23
_chemical_melting_point 555
_chemical_name_common TGN-020
_chemical_name_systematic
;
2-Nicotinamido-1,3,4,-thiadiazole
;
_space_group_crystal_system orthorhombic
_space_group_IT_number 19
_space_group_name_Hall 'P 2ac 2ab'
_space_group_name_H-M_alt 'P 21 21 21'
_symmetry_space_group_name_Hall 'P 2ac 2ab'
_symmetry_space_group_name_H-M 'P 21 21 21'
_atom_sites_solution_hydrogens geom
_audit_creation_method
;
Olex2 1.2-dev
(compiled 2015.09.07 svn.r3215 for OlexSys, GUI svn.r3563)
;
_cell_angle_alpha 90
_cell_angle_beta 90
_cell_angle_gamma 90
_cell_formula_units_Z 4
_cell_length_a 3.7097(3)
_cell_length_b 9.5406(10)
_cell_length_c 22.841(2)
_cell_measurement_reflns_used 3955
_cell_measurement_temperature 100(2)
_cell_measurement_theta_max 26.00
_cell_measurement_theta_min 3.57
_cell_volume 808.41(13)
_computing_cell_refinement
;
SAINT (Bruker, 2013)
;
_computing_data_collection
;
APEX2 (Bruker, 2013)
;
_computing_data_reduction
;
SAINT (Bruker, 2013)
;
_computing_molecular_graphics
;
OLEX2 (Dolomanov <i>et al.</i>,  2009)
;
_computing_publication_material
;
OLEX2 (Dolomanov <i>et al.</i>,  2009)
;
_computing_structure_refinement
;
SHELXL2014 (Sheldrick, 2015)
;
_computing_structure_solution
;
olex2.solve (Bourhis <i>et al.</i>,  2015)
;
_diffrn_ambient_temperature 100.0
_diffrn_measured_fraction_theta_full 0.996
_diffrn_measured_fraction_theta_max 0.991
_diffrn_measurement_device_type 'Bruker APEXII CCD'
_diffrn_measurement_method '\f and \w scans'
_diffrn_radiation_type MoK\a
_diffrn_radiation_wavelength 0.71073
_diffrn_reflns_av_R_equivalents 0.0857
_diffrn_reflns_limit_h_max 4
_diffrn_reflns_limit_h_min -4
_diffrn_reflns_limit_k_max 12
_diffrn_reflns_limit_k_min -12
_diffrn_reflns_limit_l_max 28
_diffrn_reflns_limit_l_min -28
_diffrn_reflns_number 13928
_diffrn_reflns_theta_full 25.242
_diffrn_reflns_theta_max 26.645
_diffrn_reflns_theta_min 3.423
_diffrn_standards_number 0
_exptl_absorpt_coefficient_mu 0.365
_exptl_absorpt_correction_T_max 0.7454
_exptl_absorpt_correction_T_min 0.6492
_exptl_absorpt_correction_type multi-scan
_exptl_absorpt_process_details
;
(SADABS; Bruker, 2014)
;
_exptl_crystal_colour colourless
_exptl_crystal_density_diffrn 1.694
_exptl_crystal_description needle
_exptl_crystal_F_000 424
_exptl_crystal_size_max 0.818
_exptl_crystal_size_mid 0.239
_exptl_crystal_size_min 0.215
_refine_diff_density_max 0.299
_refine_diff_density_min -0.369
_refine_ls_abs_structure_details
;
Refined as an inversion twin.
;
_refine_ls_abs_structure_Flack 0.44(15)
_refine_ls_extinction_method none
_refine_ls_goodness_of_fit_ref 1.052
_refine_ls_hydrogen_treatment constr
_refine_ls_matrix_type full
_refine_ls_number_parameters 128
_refine_ls_number_reflns 1693
_refine_ls_number_restraints 0
_refine_ls_restrained_S_all 1.052
_refine_ls_R_factor_all 0.0655
_refine_ls_R_factor_gt 0.0441
_refine_ls_shift/su_max 0.000
_refine_ls_shift/su_mean 0.000
_refine_ls_structure_factor_coef Fsqd
_refine_ls_weighting_details 'w=1/[\s^2^(Fo^2^)+(0.0323P)^2^+0.3974P] where P=(Fo^2^+2Fc^2^)/3'
_refine_ls_weighting_scheme calc
_refine_ls_wR_factor_gt 0.0750
_refine_ls_wR_factor_ref 0.0799
_reflns_number_gt 1396
_reflns_number_total 1693
_reflns_threshold_expression 'I > 2\s(I)'
_cod_data_source_file yp3101sup1.cif
_cod_data_source_block I
_cod_original_cell_volume 808.42(13)
_cod_database_code 2020299
_shelx_space_group_comment
;
The symmetry employed for this shelxl refinement is uniquely defined
by the following loop, which should always be used as a source of
symmetry information in preference to the above space-group names.
They are only intended as comments.
;
_shelx_estimated_absorpt_t_min 0.754
_shelx_estimated_absorpt_t_max 0.926

loop_
_space_group_symop_operation_xyz
'x, y, z'
'x+1/2, -y+1/2, -z'
'-x, y+1/2, -z+1/2'
'-x+1/2, -y, z+1/2'

loop_
_atom_site_type_symbol
_atom_site_label
_atom_site_fract_x
_atom_site_fract_y
_atom_site_fract_z
_atom_site_U_iso_or_equiv
_atom_site_adp_type
_atom_site_calc_flag
_atom_site_occupancy
S S1 0.8507(3) 0.56853(10) 0.14786(4) 0.0107(2) Uani d 1
O O1 1.0560(7) 0.3558(2) 0.08312(10) 0.0143(7) Uani d 1
N N1 1.0574(9) -0.1352(3) 0.11801(13) 0.0143(8) Uani d 1
N N2 0.7859(8) 0.2846(3) 0.16649(12) 0.0102(8) Uani d 1
H H2 0.7121 0.2135 0.1879 0.012 Uiso calc 1
N N3 0.5688(9) 0.4430(3) 0.23599(12) 0.0125(8) Uani d 1
N N4 0.5409(9) 0.5855(3) 0.24700(12) 0.0125(7) Uani d 1
C C1 1.1945(11) -0.1529(4) 0.06461(16) 0.0130(9) Uani d 1
H H1 1.2571 -0.2453 0.0529 0.016 Uiso calc 1
C C2 1.2508(10) -0.0461(4) 0.02543(16) 0.0141(9) Uani d 1
H H2A 1.3439 -0.0647 -0.0125 0.017 Uiso calc 1
C C3 1.1696(10) 0.0884(4) 0.04241(14) 0.0110(8) Uani d 1
H H3 1.2075 0.1648 0.0165 0.013 Uiso calc 1
C C4 0.9767(10) -0.0040(4) 0.13376(16) 0.0125(9) Uani d 1
H H4 0.8765 0.0112 0.1715 0.015 Uiso calc 1
C C5 1.0317(10) 0.1108(3) 0.09784(15) 0.0102(9) Uani d 1
C C6 0.9599(10) 0.2590(4) 0.11461(15) 0.0098(9) Uani d 1
C C7 0.7235(10) 0.4201(4) 0.18599(14) 0.0112(8) Uani d 1
C C8 0.6743(11) 0.6606(4) 0.20526(14) 0.0119(8) Uani d 1
H H8 0.6743 0.7601 0.2064 0.014 Uiso calc 1

loop_
_atom_site_aniso_label
_atom_site_aniso_U_11
_atom_site_aniso_U_22
_atom_site_aniso_U_33
_atom_site_aniso_U_12
_atom_site_aniso_U_13
_atom_site_aniso_U_23
S1 0.0131(5) 0.0077(4) 0.0114(4) -0.0002(4) 0.0025(5) 0.0002(4)
O1 0.0196(17) 0.0119(13) 0.0114(13) 0.0001(12) 0.0018(12) 0.0031(11)
N1 0.016(2) 0.0113(16) 0.0156(18) 0.0016(15) 0.0034(15) -0.0019(13)
N2 0.0114(19) 0.0084(15) 0.0109(17) -0.0007(13) 0.0036(14) 0.0001(12)
N3 0.016(2) 0.0103(17) 0.0118(16) 0.0008(16) 0.0016(14) -0.0021(13)
N4 0.0184(19) 0.0068(15) 0.0124(15) 0.0019(14) 0.0003(14) -0.0002(13)
C1 0.011(2) 0.0114(18) 0.017(2) 0.0028(17) 0.0010(18) -0.0040(15)
C2 0.014(2) 0.017(2) 0.0109(18) -0.0005(16) 0.0026(16) -0.0023(16)
C3 0.008(2) 0.0133(19) 0.0114(18) 0.0007(18) -0.0005(17) 0.0002(15)
C4 0.011(2) 0.0146(19) 0.012(2) -0.0010(17) 0.0036(16) -0.0034(15)
C5 0.008(2) 0.0106(19) 0.0124(19) 0.0010(14) -0.0027(16) 0.0014(14)
C6 0.008(2) 0.0112(19) 0.010(2) -0.0005(16) -0.0021(16) -0.0011(15)
C7 0.011(2) 0.0107(18) 0.0116(19) 0.0008(17) -0.0005(15) 0.0014(16)
C8 0.015(2) 0.0094(18) 0.0113(19) 0.0005(18) -0.0036(19) 0.0008(15)

loop_
_atom_type_symbol
_atom_type_description
_atom_type_scat_dispersion_real
_atom_type_scat_dispersion_imag
_atom_type_scat_source
C C 0.0033 0.0016 'International Tables Vol C Tables 4.2.6.8 and 6.1.1.4'
H H 0.0000 0.0000 'International Tables Vol C Tables 4.2.6.8 and 6.1.1.4'
N N 0.0061 0.0033 'International Tables Vol C Tables 4.2.6.8 and 6.1.1.4'
O O 0.0106 0.0060 'International Tables Vol C Tables 4.2.6.8 and 6.1.1.4'
S S 0.1246 0.1234 'International Tables Vol C Tables 4.2.6.8 and 6.1.1.4'

loop_
_geom_angle_atom_site_label_1
_geom_angle_atom_site_label_2
_geom_angle_atom_site_label_3
_geom_angle
C8 S1 C7 85.98(18)
C1 N1 C4 116.8(3)
C6 N2 H2 119.3
C6 N2 C7 121.5(3)
C7 N2 H2 119.3
C7 N3 N4 111.0(3)
C8 N4 N3 112.4(3)
N1 C1 H1 118.0
N1 C1 C2 124.1(3)
C2 C1 H1 118.0
C1 C2 H2A 120.8
C1 C2 C3 118.4(3)
C3 C2 H2A 120.8
C2 C3 H3 120.5
C2 C3 C5 119.0(3)
C5 C3 H3 120.5
N1 C4 H4 118.4
N1 C4 C5 123.3(3)
C5 C4 H4 118.4
C3 C5 C4 118.4(3)
C3 C5 C6 116.7(3)
C4 C5 C6 125.0(3)
O1 C6 N2 120.7(3)
O1 C6 C5 120.9(3)
N2 C6 C5 118.4(3)
N2 C7 S1 123.8(3)
N3 C7 S1 115.3(3)
N3 C7 N2 120.9(3)
S1 C8 H8 122.3
N4 C8 S1 115.4(3)
N4 C8 H8 122.3

loop_
_geom_bond_atom_site_label_1
_geom_bond_atom_site_label_2
_geom_bond_distance
S1 C7 1.728(4)
S1 C8 1.708(4)
O1 C6 1.224(4)
N1 C1 1.332(5)
N1 C4 1.336(4)
N2 H2 0.8800
N2 C6 1.371(4)
N2 C7 1.387(4)
N3 N4 1.386(4)
N3 C7 1.297(4)
N4 C8 1.291(5)
C1 H1 0.9500
C1 C2 1.373(5)
C2 H2A 0.9500
C2 C3 1.374(5)
C3 H3 0.9500
C3 C5 1.382(5)
C4 H4 0.9500
C4 C5 1.384(5)
C5 C6 1.489(5)
C8 H8 0.9500

loop_
_geom_hbond_atom_site_label_D
_geom_hbond_atom_site_label_H
_geom_hbond_atom_site_label_A
_geom_hbond_site_symmetry_A
_geom_hbond_distance_DH
_geom_hbond_distance_HA
_geom_hbond_distance_DA
_geom_hbond_angle_DHA
N2 H2 N4 3_645 0.88 2.14 2.997(4) 164.1

loop_
_geom_torsion_atom_site_label_1
_geom_torsion_atom_site_label_2
_geom_torsion_atom_site_label_3
_geom_torsion_atom_site_label_4
_geom_torsion
N1 C1 C2 C3 1.6(6)
N1 C4 C5 C3 1.5(6)
N1 C4 C5 C6 -177.3(4)
N3 N4 C8 S1 -0.2(4)
N4 N3 C7 S1 0.2(4)
N4 N3 C7 N2 178.8(3)
C1 N1 C4 C5 -0.6(6)
C1 C2 C3 C5 -0.6(5)
C2 C3 C5 C4 -0.9(5)
C2 C3 C5 C6 178.0(3)
C3 C5 C6 O1 -7.8(5)
C3 C5 C6 N2 172.8(3)
C4 N1 C1 C2 -1.0(6)
C4 C5 C6 O1 171.1(4)
C4 C5 C6 N2 -8.4(5)
C6 N2 C7 S1 0.6(5)
C6 N2 C7 N3 -177.8(3)
C7 S1 C8 N4 0.3(3)
C7 N2 C6 O1 -2.2(5)
C7 N2 C6 C5 177.3(3)
C7 N3 N4 C8 0.0(4)
C8 S1 C7 N2 -178.8(3)
C8 S1 C7 N3 -0.3(3)

_cod_database_fobs_code 2020299
